data_4516542
loop_
_publ_author_name
'White, Nicholas G.'
'MacLachlan, Mark J.'

_publ_section_title
;
 Anion and Cation Effects on Anion-Templated Assembly of
 Tetrahydroxytriptycene
;
_journal_issue 11
_journal_name_full 'Crystal Growth &amp; Design'
_journal_page_first 5629
_journal_paper_doi 10.1021/acs.cgd.5b01342
_journal_volume 15
_journal_year 2015
_chemical_compound_source synthesized
_chemical_formula_moiety 'C22 H18 O4, C8 H20 N, 1.5(Br)'
_chemical_formula_sum 'C30 H38 Br1.5 N O4'
_chemical_formula_weight 596.49
_space_group_IT_number 62
_space_group_name_Hall '-P 2ac 2n'
_space_group_name_H-M_alt 'P n m a'
_symmetry_cell_setting orthorhombic
_symmetry_space_group_name_Hall '-P 2ac 2n'
_symmetry_space_group_name_H-M 'P n m a'
_atom_sites_solution_hydrogens difmap
_atom_sites_solution_primary other
_cell_angle_alpha 90
_cell_angle_beta 90
_cell_angle_gamma 90
_cell_formula_units_Z 8
_cell_length_a 15.3023(19)
_cell_length_b 35.513(4)
_cell_length_c 12.0386(15)
_cell_measurement_reflns_used 9913
_cell_measurement_temperature 90
_cell_measurement_theta_max 26.27
_cell_measurement_theta_min 2.23
_cell_volume 6542.1(14)
_computing_cell_refinement 'Apex2, (Bruker, 2007)'
_computing_data_collection 'Apex2, (Bruker, 2007)'
_computing_data_reduction 'Apex2, (Bruker, 2007)'
_computing_publication_material 'CRYSTALS (Betteridge et al., 2003)'
_computing_structure_refinement 'CRYSTALS (Betteridge et al., 2003)'
_computing_structure_solution 'Superflip (Palatinus & Chapuis, 2007)'
_diffrn_ambient_temperature 90
_diffrn_measured_fraction_theta_full 0.998
_diffrn_measured_fraction_theta_max 0.993
_diffrn_measurement_device Serial
_diffrn_measurement_device_type 'Bruker Apex Duo'
_diffrn_measurement_method \w/2\q
_diffrn_radiation_monochromator graphite
_diffrn_radiation_type 'Mo K\a'
_diffrn_radiation_wavelength 0.71073
_diffrn_reflns_av_R_equivalents 0.043
_diffrn_reflns_limit_h_max 19
_diffrn_reflns_limit_h_min 0
_diffrn_reflns_limit_k_max 44
_diffrn_reflns_limit_k_min 0
_diffrn_reflns_limit_l_max 14
_diffrn_reflns_limit_l_min 0
_diffrn_reflns_number 35272
_diffrn_reflns_theta_full 25.796
_diffrn_reflns_theta_max 26.322
_diffrn_reflns_theta_min 1.786
_diffrn_standards_decay_% 0
_diffrn_standards_interval_count 0
_diffrn_standards_interval_time 0
_diffrn_standards_number 0
_exptl_absorpt_coefficient_mu 1.898
_exptl_absorpt_correction_T_max 1.00
_exptl_absorpt_correction_T_min 0.658
_exptl_absorpt_correction_type multi-scan
_exptl_absorpt_process_details 'Apex2, (Bruker, 2007)'
_exptl_crystal_colour colourless
_exptl_crystal_density_diffrn 1.211
_exptl_crystal_density_method 'not measured'
_exptl_crystal_description plate
_exptl_crystal_F_000 2476
_exptl_crystal_size_max 0.70
_exptl_crystal_size_mid 0.27
_exptl_crystal_size_min 0.12
_platon_squeeze_details
;
;
_refine_diff_density_max 2.08
_refine_diff_density_min -1.33
_refine_ls_extinction_method None
_refine_ls_goodness_of_fit_ref 0.9539
_refine_ls_hydrogen_treatment constr
_refine_ls_matrix_type full
_refine_ls_number_parameters 403
_refine_ls_number_reflns 5478
_refine_ls_number_restraints 156
_refine_ls_R_factor_all 0.1054
_refine_ls_R_factor_gt 0.0957
_refine_ls_shift/su_max 0.0005505
_refine_ls_shift/su_mean 0.0000236
_refine_ls_structure_factor_coef Fsqd
_refine_ls_weighting_details
;
 Method, part 1, Chebychev polynomial, (Watkin, 1994, Prince, 1982) 
 [weight] = 1.0/[A~0~*T~0~(x)+A~1~*T~1~(x) ... +A~n-1~]*T~n-1~(x)] 
 where A~i~ are the Chebychev coefficients listed below and x= Fcalc/Fmax 
 Method = Robust Weighting (Prince, 1982) 
 W = [weight] * [1-(deltaF/6*sigmaF)^2^]^2^ 
 A~i~ are: 
 4.50 5.59 1.47 
;
_refine_ls_weighting_scheme calc
_refine_ls_wR_factor_all 0.2040
_refine_ls_wR_factor_gt 0.2004
_refine_ls_wR_factor_ref 0.2040
_reflns_limit_h_max 19
_reflns_limit_h_min 0
_reflns_limit_k_max 44
_reflns_limit_k_min 0
_reflns_limit_l_max 14
_reflns_limit_l_min 0
_reflns_number_gt 4627
_reflns_number_total 6717
_reflns_threshold_expression I>2.0\s(I)
_oxford_diffrn_Wilson_B_factor 3.27
_oxford_diffrn_Wilson_scale 399.78
_oxford_refine_ls_r_factor_ref 0.1054
_oxford_refine_ls_scale 0.060751(19)
_oxford_reflns_number_all 5478
_oxford_reflns_threshold_expression_ref I>-3.0\s(I)
_cod_data_source_file cg5b01342_si_002.cif
_cod_data_source_block TEAsqueeze
_cod_depositor_comments
;
The following automatic conversions were performed:

data item '_atom_sites_solution_primary' value 'Other' was changed to
'other' in accordance with the
/home/saulius/struct/COD-crude-data/automatic-downloads/DataCite-retrospective/ACS/depositions/lib/dictionaries/cif_core.dic
dictionary named 'cif_core.dic' version 2.4.2 last updated on
2011-04-26.

Automatic conversion script
Id: cif_fix_values 6909 2019-04-08 15:41:33Z antanas 
;
_cod_original_cell_volume 6542.2(14)
_cod_original_sg_symbol_H-M 'P n m a '
_cod_original_formula_sum 'C30 H38 Br1.50 N1 O4'
_cod_database_code 4516542

loop_
_symmetry_equiv_pos_as_xyz
x,y,z
-x,-y,-z
x,-y+1/2,z
-x,y+1/2,-z
-x+1/2,-y,z+1/2
x+1/2,y,-z+1/2
x+1/2,-y+1/2,-z+1/2
-x+1/2,y+1/2,z+1/2

loop_
_atom_site_label
_atom_site_type_symbol
_atom_site_fract_x
_atom_site_fract_y
_atom_site_fract_z
_atom_site_U_iso_or_equiv
_atom_site_occupancy
_atom_site_adp_type
_atom_site_refinement_flags_posn
_atom_site_refinement_flags_adp
_atom_site_disorder_group
C1 C 0.5213(5) 0.54567(19) 0.2858(5) 0.0336 1.0000 Uani . . .
C2 C 0.4866(5) 0.52523(18) 0.1984(6) 0.0328 1.0000 Uani . . .
C3 C 0.4613(5) 0.54316(19) 0.1016(6) 0.0386 1.0000 Uani . . .
C4 C 0.4692(4) 0.58210(19) 0.0925(6) 0.0316 1.0000 Uani . . .
C5 C 0.5033(4) 0.60272(18) 0.1805(5) 0.0259 1.0000 Uani . . .
C6 C 0.5311(4) 0.58446(18) 0.2752(5) 0.0293 1.0000 Uani . . .
C7 C 0.6611(5) 0.6746(2) -0.0790(7) 0.0437 1.0000 Uani . . .
C8 C 0.6278(6) 0.6517(2) -0.1615(6) 0.0480 1.0000 Uani . . .
C9 C 0.5570(5) 0.6294(2) -0.1420(6) 0.0427 1.0000 Uani . . .
C10 C 0.5192(4) 0.62843(19) -0.0380(6) 0.0314 1.0000 Uani . . .
C11 C 0.5533(4) 0.65026(18) 0.0470(5) 0.0258 1.0000 Uani . . .
C12 C 0.6250(4) 0.67306(19) 0.0273(6) 0.0341 1.0000 Uani . . .
C13 C 0.3605(4) 0.68237(19) 0.1835(6) 0.0330 1.0000 Uani . . .
C14 C 0.2744(4) 0.6884(2) 0.1483(6) 0.0379 1.0000 Uani . . .
C15 C 0.2406(4) 0.6670(2) 0.0627(6) 0.0390 1.0000 Uani . . .
C16 C 0.2891(4) 0.6403(2) 0.0092(6) 0.0365 1.0000 Uani . . .
C17 C 0.3762(4) 0.63449(18) 0.0427(5) 0.0288 1.0000 Uani . . .
C18 C 0.4099(4) 0.65565(17) 0.1305(6) 0.0280 1.0000 Uani . . .
C19 C 0.5058(4) 0.64539(19) 0.1583(5) 0.0260 1.0000 Uani . . .
C20 C 0.5427(4) 0.66857(19) 0.2531(6) 0.0338 1.0000 Uani . . .
C21 C 0.4392(5) 0.60598(19) -0.0072(6) 0.0333 1.0000 Uani . . .
C22 C 0.3993(5) 0.5839(2) -0.1017(6) 0.0436 1.0000 Uani . . .
N50 N 0.2806(3) 0.56370(14) 0.4676(5) 0.0485 1.0000 Uani D U .
C51 C 0.2258(7) 0.5758(4) 0.3695(7) 0.0430 0.5756 Uani D U 1
C52 C 0.2680(9) 0.5751(4) 0.2534(9) 0.0550 0.5756 Uani D U 1
C61 C 0.3164(7) 0.5253(2) 0.445(2) 0.0430 0.5756 Uani D U 1
C62 C 0.2457(9) 0.4953(3) 0.4609(13) 0.0488 0.5756 Uani D U 1
C71 C 0.2216(7) 0.5750(5) 0.5606(9) 0.0628 0.5756 Uani D U 1
C72 C 0.2712(12) 0.5743(7) 0.6709(10) 0.0833 0.5756 Uani D U 1
C81 C 0.3578(6) 0.5902(3) 0.4612(17) 0.0631 0.5756 Uani D U 1
C82 C 0.3382(9) 0.6327(3) 0.4663(19) 0.0794 0.5756 Uani D U 1
Br2 Br 0.80475(8) 0.7500 0.08556(9) 0.0456 1.0000 Uani S T .
Br1 Br 0.41388(6) 0.42355(2) 0.40835(6) 0.0508 1.0000 Uani . . .
O1 O 0.5433(3) 0.52514(15) 0.3786(4) 0.0402 1.0000 Uani . . .
O2 O 0.4712(4) 0.48692(14) 0.2052(4) 0.0541 1.0000 Uani . . .
O7 O 0.7310(4) 0.69632(18) -0.1077(5) 0.0651 1.0000 Uani . . .
O8 O 0.6676(5) 0.65166(19) -0.2661(5) 0.0705 1.0000 Uani . . .
C151 C 0.2241(9) 0.5868(6) 0.3934(13) 0.0534 0.4244 Uani D U 2
C152 C 0.2748(14) 0.5976(6) 0.2884(14) 0.0612 0.4244 Uani D U 2
C161 C 0.2998(11) 0.5230(3) 0.446(3) 0.0502 0.4244 Uani D U 2
C162 C 0.2221(15) 0.5013(5) 0.397(3) 0.0803 0.4244 Uani D U 2
C171 C 0.2247(9) 0.5557(7) 0.5684(11) 0.0567 0.4244 Uani D U 2
C172 C 0.2709(14) 0.5391(8) 0.6708(12) 0.0761 0.4244 Uani D U 2
C181 C 0.3650(7) 0.5757(5) 0.5200(18) 0.0517 0.4244 Uani D U 2
C182 C 0.3607(13) 0.6157(5) 0.567(2) 0.0690 0.4244 Uani D U 2
H31 H 0.4385 0.5294 0.0424 0.0466 1.0000 Uiso R . .
H61 H 0.5555 0.5980 0.3337 0.0362 1.0000 Uiso R . .
H91 H 0.5343 0.6146 -0.1990 0.0532 1.0000 Uiso R . .
H121 H 0.6482 0.6874 0.0845 0.0409 1.0000 Uiso R . .
H131 H 0.3836 0.6959 0.2420 0.0415 1.0000 Uiso R . .
H141 H 0.2384 0.7077 0.1819 0.0448 1.0000 Uiso R . .
H151 H 0.1804 0.6705 0.0391 0.0472 1.0000 Uiso R . .
H161 H 0.2649 0.6263 -0.0488 0.0459 1.0000 Uiso R . .
H202 H 0.5366 0.6949 0.2385 0.0500 1.0000 Uiso R . .
H201 H 0.6038 0.6625 0.2624 0.0500 1.0000 Uiso R . .
H203 H 0.5132 0.6629 0.3203 0.0497 1.0000 Uiso R . .
H222 H 0.3847 0.6003 -0.1626 0.0621 1.0000 Uiso R . .
H221 H 0.4399 0.5652 -0.1271 0.0621 1.0000 Uiso R . .
H223 H 0.3471 0.5717 -0.0742 0.0622 1.0000 Uiso R . .
H511 H 0.2086 0.6020 0.3814 0.0564 0.5756 Uiso R . 1
H512 H 0.1746 0.5598 0.3678 0.0560 0.5756 Uiso R . 1
H521 H 0.2257 0.5816 0.1979 0.0699 0.5756 Uiso R . 1
H522 H 0.3161 0.5923 0.2498 0.0700 0.5756 Uiso R . 1
H523 H 0.2878 0.5499 0.2403 0.0701 0.5756 Uiso R . 1
H611 H 0.3678 0.5213 0.4909 0.0590 0.5756 Uiso R . 1
H612 H 0.3323 0.5241 0.3667 0.0589 0.5756 Uiso R . 1
H621 H 0.2741 0.4737 0.4932 0.0719 0.5756 Uiso R . 1
H623 H 0.2030 0.5050 0.5125 0.0720 0.5756 Uiso R . 1
H622 H 0.2169 0.4877 0.3933 0.0723 0.5756 Uiso R . 1
H711 H 0.1625 0.5842 0.5496 0.0642 0.5756 Uiso R . 1
H712 H 0.2194 0.5483 0.5755 0.0641 0.5756 Uiso R . 1
H721 H 0.2826 0.5572 0.7315 0.0880 0.5756 Uiso R . 1
H722 H 0.2337 0.5943 0.6963 0.0880 0.5756 Uiso R . 1
H723 H 0.3257 0.5852 0.6467 0.0880 0.5756 Uiso R . 1
H812 H 0.3974 0.5848 0.5218 0.0631 0.5756 Uiso R . 1
H811 H 0.3869 0.5850 0.3913 0.0632 0.5756 Uiso R . 1
H821 H 0.3842 0.6459 0.4166 0.0860 0.5756 Uiso R . 1
H823 H 0.3439 0.6411 0.5485 0.0860 0.5756 Uiso R . 1
H822 H 0.2753 0.6361 0.4359 0.0859 0.5756 Uiso R . 1
H1511 H 0.2055 0.6098 0.4303 0.0640 0.4244 Uiso R . 2
H1512 H 0.1734 0.5717 0.3750 0.0640 0.4244 Uiso R . 2
H1521 H 0.2417 0.5901 0.2240 0.0900 0.4244 Uiso R . 2
H1522 H 0.2882 0.6239 0.2855 0.0900 0.4244 Uiso R . 2
H1523 H 0.3280 0.5835 0.2911 0.0900 0.4244 Uiso R . 2
H1611 H 0.3245 0.5130 0.5140 0.0592 0.4244 Uiso R . 2
H1612 H 0.3426 0.5213 0.3862 0.0590 0.4244 Uiso R . 2
H1621 H 0.2325 0.4751 0.4146 0.0951 0.4244 Uiso R . 2
H1623 H 0.1710 0.5101 0.4359 0.0951 0.4244 Uiso R . 2
H1622 H 0.2136 0.5040 0.3176 0.0948 0.4244 Uiso R . 2
H1711 H 0.2257 0.5828 0.5800 0.0650 0.4244 Uiso R . 2
H1712 H 0.1649 0.5474 0.5565 0.0652 0.4244 Uiso R . 2
H1721 H 0.2279 0.5437 0.7375 0.1051 0.4244 Uiso R . 2
H1723 H 0.3326 0.5509 0.6858 0.1050 0.4244 Uiso R . 2
H1722 H 0.2763 0.5103 0.6505 0.1046 0.4244 Uiso R . 2
H1812 H 0.4097 0.5748 0.4628 0.0629 0.4244 Uiso R . 2
H1811 H 0.3803 0.5587 0.5802 0.0632 0.4244 Uiso R . 2
H1821 H 0.4184 0.6251 0.5820 0.0961 0.4244 Uiso R . 2
H1823 H 0.3329 0.6316 0.5137 0.0960 0.4244 Uiso R . 2
H1822 H 0.3271 0.6156 0.6352 0.0960 0.4244 Uiso R . 2
H21 H 0.4824 0.4769 0.2658 0.0781 1.0000 Uiso R . .
H11 H 0.5574 0.5416 0.4237 0.0612 1.0000 Uiso R . .
H71 H 0.7505 0.7105 -0.0565 0.0763 1.0000 Uiso R . .
H81 H 0.6473 0.6329 -0.3017 0.0833 1.0000 Uiso R . .

loop_
_atom_site_aniso_label
_atom_site_aniso_U_11
_atom_site_aniso_U_22
_atom_site_aniso_U_33
_atom_site_aniso_U_23
_atom_site_aniso_U_13
_atom_site_aniso_U_12
C1 0.037(4) 0.039(4) 0.025(3) -0.002(3) 0.000(3) 0.021(3)
C2 0.039(4) 0.026(3) 0.033(4) -0.003(3) 0.003(3) 0.008(3)
C3 0.050(4) 0.029(3) 0.036(4) -0.013(3) -0.007(3) 0.007(3)
C4 0.033(4) 0.032(3) 0.030(3) -0.001(3) -0.002(3) 0.007(3)
C5 0.020(3) 0.031(3) 0.027(3) -0.012(3) 0.000(3) 0.009(3)
C6 0.029(3) 0.039(4) 0.020(3) -0.009(3) 0.002(3) 0.006(3)
C7 0.031(4) 0.044(4) 0.056(5) 0.004(4) 0.010(4) 0.001(3)
C8 0.057(5) 0.053(5) 0.034(4) 0.005(4) 0.020(4) 0.009(4)
C9 0.048(4) 0.048(4) 0.031(4) -0.004(3) 0.002(3) 0.005(4)
C10 0.028(3) 0.034(4) 0.033(3) -0.004(3) 0.003(3) 0.011(3)
C11 0.021(3) 0.032(3) 0.024(3) -0.010(3) 0.003(3) 0.007(3)
C12 0.029(3) 0.030(3) 0.044(4) -0.005(3) -0.002(3) -0.001(3)
C13 0.028(4) 0.034(4) 0.038(4) 0.006(3) 0.008(3) -0.005(3)
C14 0.025(3) 0.040(4) 0.049(4) 0.011(3) 0.020(3) 0.006(3)
C15 0.012(3) 0.067(5) 0.038(4) 0.019(4) 0.003(3) 0.002(3)
C16 0.025(3) 0.050(4) 0.035(4) 0.012(3) -0.003(3) -0.005(3)
C17 0.025(3) 0.032(3) 0.029(3) 0.005(3) -0.007(3) 0.001(3)
C18 0.022(3) 0.026(3) 0.036(4) 0.002(3) 0.001(3) -0.002(3)
C19 0.017(3) 0.036(3) 0.025(3) -0.004(3) 0.001(2) 0.002(3)
C20 0.028(3) 0.042(4) 0.032(3) -0.008(3) -0.004(3) -0.005(3)
C21 0.034(4) 0.033(4) 0.033(4) -0.006(3) -0.009(3) 0.005(3)
C22 0.054(5) 0.044(4) 0.033(4) 0.001(3) -0.015(4) 0.001(4)
N50 0.023(2) 0.056(3) 0.067(3) -0.020(3) 0.001(2) 0.0048(19)
C51 0.023(5) 0.023(5) 0.083(4) 0.012(5) 0.007(3) 0.000(4)
C52 0.030(7) 0.051(8) 0.084(4) 0.042(8) 0.010(5) 0.006(7)
C61 0.023(5) 0.053(3) 0.053(6) 0.007(4) 0.000(5) 0.014(3)
C62 0.043(7) 0.048(4) 0.055(8) 0.021(6) 0.015(7) 0.012(5)
C71 0.026(5) 0.083(7) 0.080(4) -0.036(6) 0.007(4) 0.000(5)
C72 0.061(9) 0.120(13) 0.069(4) -0.027(10) 0.007(6) 0.011(10)
C81 0.027(4) 0.070(4) 0.092(8) -0.037(7) 0.011(4) -0.004(4)
C82 0.030(7) 0.067(4) 0.141(14) -0.056(10) 0.013(9) -0.014(5)
Br2 0.0551(7) 0.0451(6) 0.0366(6) 0.0000 -0.0034(5) 0.0000
Br1 0.0621(5) 0.0587(5) 0.0316(4) -0.0105(4) -0.0066(4) -0.0041(4)
O1 0.046(3) 0.049(3) 0.025(2) -0.005(2) -0.004(2) 0.011(2)
O2 0.088(4) 0.033(3) 0.041(3) -0.006(2) -0.013(3) 0.015(3)
O7 0.068(4) 0.066(4) 0.062(4) -0.005(3) 0.015(3) -0.021(3)
O8 0.080(5) 0.081(4) 0.050(4) -0.008(3) 0.022(3) -0.018(4)
C151 0.026(6) 0.051(7) 0.082(6) -0.012(6) -0.001(5) 0.004(5)
C152 0.041(10) 0.050(11) 0.093(10) 0.002(8) 0.011(8) 0.026(10)
C161 0.025(7) 0.053(4) 0.073(8) -0.013(5) 0.002(6) 0.005(4)
C162 0.040(10) 0.058(9) 0.142(17) -0.029(12) -0.013(12) -0.002(9)
C171 0.026(5) 0.075(8) 0.070(5) -0.017(5) 0.004(4) 0.006(6)
C172 0.051(11) 0.129(16) 0.048(7) -0.032(8) -0.003(7) 0.017(11)
C181 0.027(4) 0.066(7) 0.063(8) -0.022(6) 0.000(4) 0.002(5)
C182 0.051(10) 0.082(10) 0.074(12) -0.044(10) -0.017(10) 0.009(8)

loop_
_atom_type_symbol
_atom_type_scat_dispersion_real
_atom_type_scat_dispersion_imag
_atom_type_scat_Cromer_Mann_a1
_atom_type_scat_Cromer_Mann_b1
_atom_type_scat_Cromer_Mann_a2
_atom_type_scat_Cromer_Mann_b2
_atom_type_scat_Cromer_Mann_a3
_atom_type_scat_Cromer_Mann_b3
_atom_type_scat_Cromer_Mann_a4
_atom_type_scat_Cromer_Mann_b4
_atom_type_scat_Cromer_Mann_c
_atom_type_scat_source
C 0.0033 0.0016 2.3100 20.8439 1.0200 10.2075 1.5886 0.5687 0.8650 51.6512 0.2156 'International Tables Vol C 4.2.6.8 and 6.1.1.4'
H 0.0000 0.0000 0.4930 10.5109 0.3229 26.1257 0.1402 3.1424 0.0408 57.7998 0.0030 'International Tables Vol C 4.2.6.8 and 6.1.1.4'
N 0.0061 0.0033 12.2126 0.0057 3.1322 9.8933 2.0125 28.9975 1.1663 0.5826 -11.5290 'International Tables Vol C 4.2.6.8 and 6.1.1.4'
O 0.0106 0.0060 3.0485 13.2771 2.2868 5.7011 1.5463 0.3239 0.8670 32.9089 0.2508 'International Tables Vol C 4.2.6.8 and 6.1.1.4'
Br -0.2901 2.4595 17.1789 2.1723 5.2358 16.5796 5.6377 0.2609 3.9851 41.4328 2.9557 'International Tables Vol C 4.2.6.8 and 6.1.1.4'

loop_
_geom_angle_atom_site_label_1
_geom_angle_atom_site_label_2
_geom_angle_atom_site_label_3
_geom_angle
_geom_angle_publ_flag
C2 C1 C6 119.4(6) yes
C2 C1 O1 115.7(6) yes
C6 C1 O1 124.9(6) yes
C1 C2 C3 120.4(6) yes
C1 C2 O2 122.4(6) yes
C3 C2 O2 117.1(6) yes
C2 C3 C4 119.9(6) yes
C2 C3 H31 120.4 no
C4 C3 H31 119.6 no
C3 C4 C5 119.8(6) yes
C3 C4 C21 125.6(6) yes
C5 C4 C21 114.6(6) yes
C4 C5 C6 119.9(6) yes
C4 C5 C19 113.3(6) yes
C6 C5 C19 126.8(6) yes
C1 C6 C5 120.5(6) yes
C1 C6 H61 119.1 no
C5 C6 H61 120.4 no
C8 C7 C12 119.4(7) yes
C8 C7 O7 116.2(7) yes
C12 C7 O7 124.3(7) yes
C7 C8 C9 120.8(7) yes
C7 C8 O8 119.2(7) yes
C9 C8 O8 120.1(8) yes
C8 C9 C10 120.3(7) yes
C8 C9 H91 119.9 no
C10 C9 H91 119.9 no
C9 C10 C11 119.9(7) yes
C9 C10 C21 125.2(6) yes
C11 C10 C21 114.8(6) yes
C10 C11 C12 119.9(6) yes
C10 C11 C19 113.8(6) yes
C12 C11 C19 126.3(6) yes
C7 C12 C11 119.6(6) yes
C7 C12 H121 120.6 no
C11 C12 H121 119.8 no
C14 C13 C18 118.9(7) yes
C14 C13 H131 120.8 no
C18 C13 H131 120.3 no
C13 C14 C15 119.6(7) yes
C13 C14 H141 121.2 no
C15 C14 H141 119.1 no
C14 C15 C16 122.0(6) yes
C14 C15 H151 120.2 no
C16 C15 H151 117.8 no
C15 C16 C17 118.8(7) yes
C15 C16 H161 120.4 no
C17 C16 H161 120.8 no
C16 C17 C18 119.2(6) yes
C16 C17 C21 125.8(6) yes
C18 C17 C21 115.0(5) yes
C17 C18 C13 121.4(6) yes
C17 C18 C19 112.8(6) yes
C13 C18 C19 125.8(6) yes
C5 C19 C11 105.9(5) yes
C5 C19 C18 104.2(5) yes
C11 C19 C18 103.5(5) yes
C5 C19 C20 114.4(5) yes
C11 C19 C20 114.8(5) yes
C18 C19 C20 112.8(5) yes
C19 C20 H202 110.9 no
C19 C20 H201 109.2 no
H202 C20 H201 109.4 no
C19 C20 H203 110.4 no
H202 C20 H203 108.6 no
H201 C20 H203 108.3 no
C4 C21 C17 104.4(5) yes
C4 C21 C10 104.0(5) yes
C17 C21 C10 105.1(5) yes
C4 C21 C22 115.0(6) yes
C17 C21 C22 112.7(6) yes
C10 C21 C22 114.7(6) yes
C21 C22 H222 110.8 no
C21 C22 H221 109.7 no
H222 C22 H221 109.0 no
C21 C22 H223 108.0 no
H222 C22 H223 109.9 no
H221 C22 H223 109.4 no
C51 N50 C61 108.6(11) yes
C51 N50 C71 100.0(7) yes
C61 N50 C71 127.2(11) yes
C51 N50 C81 102.5(9) yes
C61 N50 C81 105.8(6) yes
C71 N50 C81 110.0(9) yes
N50 C51 C52 118.2(7) yes
N50 C51 H511 107.8 no
C52 C51 H511 105.2 no
N50 C51 H512 107.4 no
C52 C51 H512 108.1 no
H511 C51 H512 110.0 no
C51 C52 H521 110.2 no
C51 C52 H522 110.6 no
H521 C52 H522 109.5 no
C51 C52 H523 107.3 no
H521 C52 H523 109.0 no
H522 C52 H523 110.2 no
N50 C61 C62 110.7(7) yes
N50 C61 H611 109.2 no
C62 C61 H611 113.3 no
N50 C61 H612 108.1 no
C62 C61 H612 105.5 no
H611 C61 H612 109.9 no
C61 C62 H621 106.6 no
C61 C62 H623 108.1 no
H621 C62 H623 109.3 no
C61 C62 H622 114.3 no
H621 C62 H622 108.9 no
H623 C62 H622 109.5 no
N50 C71 C72 110.2(7) yes
N50 C71 H711 123.4 no
C72 C71 H711 126.0 no
N50 C71 H712 84.0 no
C72 C71 H712 80.8 no
H711 C71 H712 108.8 no
C71 C72 H721 139.1 no
C71 C72 H722 88.1 no
H721 C72 H722 109.4 no
C71 C72 H723 99.2 no
H721 C72 H723 109.0 no
H722 C72 H723 108.4 no
N50 C81 C82 117.1(7) yes
N50 C81 H812 109.0 no
C82 C81 H812 106.7 no
N50 C81 H811 106.6 no
C82 C81 H811 108.1 no
H812 C81 H811 109.1 no
C81 C82 H821 106.8 no
C81 C82 H823 107.7 no
H821 C82 H823 111.3 no
C81 C82 H822 106.3 no
H821 C82 H822 112.0 no
H823 C82 H822 112.4 no
C1 O1 H11 102.9 no
C2 O2 H21 116.1 no
C7 O7 H71 115.3 no
C8 O8 H81 107.1 no
N50 C151 C152 109.8(8) yes
N50 C151 H1511 111.0 no
C152 C151 H1511 108.4 no
N50 C151 H1512 107.2 no
C152 C151 H1512 110.8 no
H1511 C151 H1512 109.6 no
C151 C152 H1521 109.2 no
C151 C152 H1522 112.5 no
H1521 C152 H1522 110.6 no
C151 C152 H1523 105.9 no
H1521 C152 H1523 109.4 no
H1522 C152 H1523 109.1 no
N50 C161 C162 113.7(8) yes
N50 C161 H1611 106.1 no
C162 C161 H1611 116.2 no
N50 C161 H1612 108.8 no
C162 C161 H1612 102.1 no
H1611 C161 H1612 109.8 no
C161 C162 H1621 105.7 no
C161 C162 H1623 106.0 no
H1621 C162 H1623 109.7 no
C161 C162 H1622 115.7 no
H1621 C162 H1622 109.8 no
H1623 C162 H1622 109.9 no
N50 C171 C172 117.1(8) yes
N50 C171 H1711 85.4 no
C172 C171 H1711 104.9 no
N50 C171 H1712 118.1 no
C172 C171 H1712 115.7 no
H1711 C171 H1712 109.8 no
C171 C172 H1721 105.3 no
C171 C172 H1723 113.5 no
H1721 C172 H1723 111.8 no
C171 C172 H1722 102.8 no
H1721 C172 H1722 112.1 no
H1723 C172 H1722 111.0 no
N50 C181 C182 112.5(8) yes
N50 C181 H1812 107.5 no
C182 C181 H1812 108.9 no
N50 C181 H1811 110.2 no
C182 C181 H1811 108.0 no
H1812 C181 H1811 109.8 no
C181 C182 H1821 110.6 no
C181 C182 H1823 108.4 no
H1821 C182 H1823 109.1 no
C181 C182 H1822 109.5 no
H1821 C182 H1822 109.5 no
H1823 C182 H1822 109.7 no

loop_
_geom_bond_atom_site_label_1
_geom_bond_atom_site_label_2
_geom_bond_distance
_geom_bond_publ_flag
C1 C2 1.385(10) yes
C1 C6 1.391(10) yes
C1 O1 1.376(8) yes
C2 C3 1.383(10) yes
C2 O2 1.383(8) yes
C3 C4 1.39(1) yes
C3 H31 0.933 no
C4 C5 1.389(9) yes
C4 C21 1.540(9) yes
C5 C6 1.379(9) yes
C5 C19 1.539(9) yes
C6 H61 0.931 no
C7 C8 1.380(12) yes
C7 C12 1.395(10) yes
C7 O7 1.364(9) yes
C8 C9 1.363(12) yes
C8 O8 1.399(9) yes
C9 C10 1.379(10) yes
C9 H91 0.933 no
C10 C11 1.386(9) yes
C10 C21 1.507(10) yes
C11 C12 1.384(9) yes
C11 C19 1.533(8) yes
C12 H121 0.927 no
C13 C14 1.400(10) yes
C13 C18 1.371(9) yes
C13 H131 0.921 no
C14 C15 1.382(11) yes
C14 H141 0.967 no
C15 C16 1.366(11) yes
C15 H151 0.971 no
C16 C17 1.407(9) yes
C16 H161 0.934 no
C17 C18 1.397(9) yes
C17 C21 1.522(9) yes
C18 C19 1.548(8) yes
C19 C20 1.516(9) yes
C20 H202 0.956 no
C20 H201 0.966 no
C20 H203 0.948 no
C21 C22 1.511(9) yes
C22 H222 0.961 no
C22 H221 0.959 no
C22 H223 0.968 no
N50 C51 1.511(5) yes
N50 C61 1.493(5) yes
N50 C71 1.494(5) yes
N50 C81 1.513(5) yes
C51 C52 1.540(5) yes
C51 H511 0.976 no
C51 H512 0.968 no
C52 H521 0.959 no
C52 H522 0.958 no
C52 H523 0.957 no
C61 C62 1.531(5) yes
C61 H611 0.974 no
C61 H612 0.974 no
C62 H621 0.964 no
C62 H623 0.964 no
C62 H622 0.965 no
C71 C72 1.530(5) yes
C71 H711 0.969 no
C71 H712 0.966 no
C72 H721 0.965 no
C72 H722 0.963 no
C72 H723 0.964 no
C81 C82 1.540(5) yes
C81 H812 0.968 no
C81 H811 0.970 no
C82 H821 1.036 no
C82 H823 1.038 no
C82 H822 1.037 no
O1 H11 0.825 no
O2 H21 0.830 no
O7 H71 0.850 no
O8 H81 0.850 no
C151 C152 1.532(5) yes
C151 H1511 0.971 no
C151 H1512 0.969 no
C152 H1521 0.963 no
C152 H1522 0.957 no
C152 H1523 0.956 no
C161 C162 1.535(5) yes
C161 H1611 0.973 no
C161 H1612 0.971 no
C162 H1621 0.966 no
C162 H1623 0.967 no
C162 H1622 0.966 no
C171 C172 1.539(5) yes
C171 H1711 0.971 no
C171 H1712 0.972 no
C172 H1721 1.051 no
C172 H1723 1.048 no
C172 H1722 1.058 no
C181 C182 1.534(5) yes
C181 H1812 0.971 no
C181 H1811 0.973 no
C182 H1821 0.962 no
C182 H1823 0.958 no
C182 H1822 0.966 no

loop_
_geom_hbond_atom_site_label_D
_geom_hbond_atom_site_label_H
_geom_hbond_atom_site_label_A
_geom_hbond_site_symmetry_A
_geom_hbond_angle_DHA
_geom_hbond_distance_DH
_geom_hbond_distance_HA
_geom_hbond_distance_DA
_geom_hbond_publ_flag
C22 H221 O2 2_665 172.8(2) 0.959 2.483 3.436(16) yes
C71 H711 C9 6_455 138.2(3) 0.969 2.535 3.321(16) yes
C71 H712 C62 . 131.8(5) 0.966 2.368 3.097(16) yes
C72 H722 O8 6_455 168.1(5) 0.963 2.424 3.372(16) yes
C72 H723 C81 . 120.8(5) 0.964 2.293 2.907(16) yes
C72 H723 C181 . 120.4(8) 0.964 1.674 2.316(16) yes
C72 H723 C182 . 140.4(10) 0.964 1.541 2.365(16) yes
C52 H1523 C81 . 129.0(14) 1.069 2.111 2.905(16) yes
C162 H1622 C172 5_564 131.5(10) 0.966 2.350 3.076(16) yes

loop_
_platon_squeeze_void_nr
_platon_squeeze_void_average_x
_platon_squeeze_void_average_y
_platon_squeeze_void_average_z
_platon_squeeze_void_volume
_platon_squeeze_void_count_electrons
_platon_squeeze_void_content
1 0.889 0.250 0.197 705 165 ' '
2 0.071 0.750 -0.211 705 166 ' '
